data_4025607
loop_
_publ_author_name
'Ke-Gong Ji'
'Hai-Tao Zhu'
'Fang Yang'
'Ali Shaukat'
'Xiao-Feng Xia'
'Yan-Fang Yang'
'Xue-Yuan Liu'
'Yong-Min Liang'

_publ_section_title
;
 Synthesis of Five- and Six-Membered Dihalogenated Heterocyclic Compounds
 by Electrophile-Triggered Cyclization
;
_journal_name_full 'Journal of Organic Chemistry'
_journal_page_first 5670
_journal_page_last 5678
_journal_paper_doi 10.1021/jo101085f
_journal_volume 75
_journal_year 2010
_chemical_formula_sum 'C16 H10 I2'
_chemical_formula_weight 456.04
_chemical_name_systematic
; 
 ? 
;
_space_group_IT_number 2
_symmetry_cell_setting triclinic
_symmetry_space_group_name_Hall '-P 1'
_symmetry_space_group_name_H-M 'P -1'
_atom_sites_solution_hydrogens geom
_atom_sites_solution_primary direct
_atom_sites_solution_secondary difmap
_audit_creation_method SHELXL-97
_cell_angle_alpha 76.687(3)
_cell_angle_beta 77.515(4)
_cell_angle_gamma 85.659(3)
_cell_formula_units_Z 4
_cell_length_a 9.1655(16)
_cell_length_b 12.387(2)
_cell_length_c 13.582(3)
_cell_measurement_reflns_used 3532
_cell_measurement_temperature 296(2)
_cell_measurement_theta_max 26.07
_cell_measurement_theta_min 2.55
_cell_volume 1464.5(5)
_computing_cell_refinement 'Bruker SAINT'
_computing_data_collection 'Bruker APEX2'
_computing_data_reduction 'Bruker SAINT'
_computing_molecular_graphics 'Bruker SHELXTL'
_computing_publication_material 'Bruker SHELXTL'
_computing_structure_refinement 'SHELXL-97 (Sheldrick, 2008)'
_computing_structure_solution 'SHELXS-97 (Sheldrick, 2008)'
_diffrn_ambient_temperature 296(2)
_diffrn_measured_fraction_theta_full 0.982
_diffrn_measured_fraction_theta_max 0.982
_diffrn_measurement_device_type 'Bruker APEX-II CCD'
_diffrn_measurement_method '\f and \w scans'
_diffrn_radiation_monochromator graphite
_diffrn_radiation_source 'fine-focus sealed tube'
_diffrn_radiation_type MoK\a
_diffrn_radiation_wavelength 0.71073
_diffrn_reflns_av_R_equivalents 0.0259
_diffrn_reflns_av_sigmaI/netI 0.0473
_diffrn_reflns_limit_h_max 8
_diffrn_reflns_limit_h_min -11
_diffrn_reflns_limit_k_max 15
_diffrn_reflns_limit_k_min -15
_diffrn_reflns_limit_l_max 16
_diffrn_reflns_limit_l_min -16
_diffrn_reflns_number 8153
_diffrn_reflns_theta_full 26.00
_diffrn_reflns_theta_max 26.00
_diffrn_reflns_theta_min 1.69
_exptl_absorpt_coefficient_mu 4.274
_exptl_absorpt_correction_T_max 0.3328
_exptl_absorpt_correction_T_min 0.2935
_exptl_absorpt_correction_type multi-scan
_exptl_absorpt_process_details SADABS
_exptl_crystal_colour colorless
_exptl_crystal_density_diffrn 2.068
_exptl_crystal_density_method 'not measured'
_exptl_crystal_description block
_exptl_crystal_F_000 848
_exptl_crystal_size_max 0.38
_exptl_crystal_size_mid 0.35
_exptl_crystal_size_min 0.33
_refine_diff_density_max 1.506
_refine_diff_density_min -1.452
_refine_diff_density_rms 0.122
_refine_ls_extinction_method none
_refine_ls_goodness_of_fit_ref 1.012
_refine_ls_hydrogen_treatment constr
_refine_ls_matrix_type full
_refine_ls_number_parameters 325
_refine_ls_number_reflns 5648
_refine_ls_number_restraints 0
_refine_ls_restrained_S_all 1.012
_refine_ls_R_factor_all 0.0619
_refine_ls_R_factor_gt 0.0462
_refine_ls_shift/su_max 0.001
_refine_ls_shift/su_mean 0.000
_refine_ls_structure_factor_coef Fsqd
_refine_ls_weighting_details 'calc w=1/[\s^2^(Fo^2^)+(0.0544P)^2^+4.3766P] where P=(Fo^2^+2Fc^2^)/3'
_refine_ls_weighting_scheme calc
_refine_ls_wR_factor_gt 0.1160
_refine_ls_wR_factor_ref 0.1266
_reflns_number_gt 4298
_reflns_number_total 5648
_reflns_threshold_expression >2sigma(I)
_cod_data_source_file jo101085f_si_003.cif
_cod_data_source_block p-1
_cod_depositor_comments
;
The following automatic conversions were performed:

'_symmetry_cell_setting' value 'Triclinic' changed to 'triclinic'
according to the built-in table from CIF Core dictionary named
'cif_core.dic' version 2.4.1 from 2010-06-29.

Automatic conversion script
Id: cif_fix_values 1646 2011-03-28 12:23:43Z adriana 
;
_cod_original_cell_volume 1464.6(5)
_cod_database_code 4025607

loop_
_symmetry_equiv_pos_as_xyz
'x, y, z'
'-x, -y, -z'

loop_
_atom_site_label
_atom_site_type_symbol
_atom_site_fract_x
_atom_site_fract_y
_atom_site_fract_z
_atom_site_U_iso_or_equiv
_atom_site_adp_type
_atom_site_occupancy
_atom_site_symmetry_multiplicity
_atom_site_calc_flag
_atom_site_refinement_flags
_atom_site_disorder_assembly
_atom_site_disorder_group
C1 C -0.0516(8) 0.3795(5) 0.7657(5) 0.0476(16) Uani 1 1 d . . .
C2 C -0.1343(9) 0.3200(5) 0.7205(6) 0.0557(18) Uani 1 1 d . . .
C3 C -0.0857(11) 0.3091(6) 0.6229(7) 0.067(2) Uani 1 1 d . . .
H3 H -0.1415 0.2695 0.5944 0.080 Uiso 1 1 calc R . .
C4 C 0.0485(11) 0.3566(6) 0.5627(6) 0.062(2) Uani 1 1 d . . .
C5 C 0.1037(14) 0.3433(8) 0.4611(7) 0.081(3) Uani 1 1 d . . .
H5 H 0.0529 0.2997 0.4329 0.097 Uiso 1 1 calc R . .
C6 C 0.2313(17) 0.3938(11) 0.4038(7) 0.107(5) Uani 1 1 d . . .
H6 H 0.2654 0.3848 0.3365 0.129 Uiso 1 1 calc R . .
C7 C 0.3127(12) 0.4592(9) 0.4438(6) 0.082(3) Uani 1 1 d . . .
H7 H 0.3992 0.4936 0.4038 0.098 Uiso 1 1 calc R . .
C8 C 0.2610(10) 0.4708(7) 0.5433(5) 0.063(2) Uani 1 1 d . . .
H8 H 0.3137 0.5139 0.5707 0.076 Uiso 1 1 calc R . .
C9 C 0.1309(8) 0.4197(6) 0.6052(5) 0.0498(17) Uani 1 1 d . . .
C10 C 0.0768(8) 0.4306(5) 0.7091(5) 0.0444(15) Uani 1 1 d . . .
C11 C 0.1626(8) 0.4996(6) 0.7529(5) 0.0474(16) Uani 1 1 d . . .
C12 C 0.2944(9) 0.4597(8) 0.7822(6) 0.065(2) Uani 1 1 d . . .
H12 H 0.3313 0.3889 0.7764 0.078 Uiso 1 1 calc R . .
C13 C 0.3723(10) 0.5284(11) 0.8211(7) 0.089(3) Uani 1 1 d . . .
H13 H 0.4626 0.5033 0.8401 0.106 Uiso 1 1 calc R . .
C14 C 0.3177(13) 0.6308(10) 0.8313(7) 0.088(3) Uani 1 1 d . . .
H14 H 0.3695 0.6748 0.8584 0.106 Uiso 1 1 calc R . .
C15 C 0.1875(13) 0.6692(8) 0.8022(6) 0.081(3) Uani 1 1 d . . .
H15 H 0.1510 0.7399 0.8087 0.097 Uiso 1 1 calc R . .
C16 C 0.1091(10) 0.6048(6) 0.7632(5) 0.061(2) Uani 1 1 d . . .
H16 H 0.0198 0.6318 0.7436 0.074 Uiso 1 1 calc R . .
C17 C 0.6071(7) 1.0220(5) 0.6552(5) 0.0421(14) Uani 1 1 d . . .
C18 C 0.5317(8) 1.1009(6) 0.5893(5) 0.0511(17) Uani 1 1 d . . .
C19 C 0.3823(8) 1.1228(6) 0.6192(6) 0.0579(19) Uani 1 1 d . . .
H19 H 0.3337 1.1757 0.5760 0.069 Uiso 1 1 calc R . .
C20 C 0.3024(8) 1.0663(6) 0.7141(5) 0.0514(16) Uani 1 1 d . . .
C21 C 0.1469(9) 1.0819(8) 0.7458(7) 0.073(2) Uani 1 1 d . . .
H21 H 0.0973 1.1346 0.7031 0.088 Uiso 1 1 calc R . .
C22 C 0.0678(9) 1.0252(8) 0.8336(8) 0.079(3) Uani 1 1 d . . .
H22 H -0.0351 1.0373 0.8507 0.094 Uiso 1 1 calc R . .
C23 C 0.1402(8) 0.9470(7) 0.9004(6) 0.063(2) Uani 1 1 d . . .
H23 H 0.0852 0.9071 0.9621 0.076 Uiso 1 1 calc R . .
C24 C 0.2904(7) 0.9291(6) 0.8757(5) 0.0479(15) Uani 1 1 d . . .
H24 H 0.3373 0.8778 0.9213 0.058 Uiso 1 1 calc R . .
C25 C 0.3759(7) 0.9867(5) 0.7825(5) 0.0411(14) Uani 1 1 d . . .
C26 C 0.5333(7) 0.9672(5) 0.7517(5) 0.0373(13) Uani 1 1 d . . .
C27 C 0.6097(7) 0.8847(5) 0.8232(5) 0.0411(14) Uani 1 1 d . . .
C28 C 0.6463(9) 0.9124(6) 0.9070(6) 0.0578(18) Uani 1 1 d . . .
H28 H 0.6254 0.9832 0.9197 0.069 Uiso 1 1 calc R . .
C29 C 0.7171(10) 0.8295(9) 0.9734(6) 0.078(3) Uani 1 1 d . . .
H29 H 0.7435 0.8462 1.0305 0.094 Uiso 1 1 calc R . .
C30 C 0.7460(10) 0.7287(8) 0.9553(8) 0.079(3) Uani 1 1 d . . .
H30 H 0.7927 0.6758 0.9998 0.095 Uiso 1 1 calc R . .
C31 C 0.7085(10) 0.7011(7) 0.8729(9) 0.084(3) Uani 1 1 d . . .
H31 H 0.7277 0.6296 0.8616 0.100 Uiso 1 1 calc R . .
C32 C 0.6417(9) 0.7803(6) 0.8064(6) 0.0600(19) Uani 1 1 d . . .
H32 H 0.6179 0.7624 0.7491 0.072 Uiso 1 1 calc R . .
I1 I -0.12045(6) 0.38592(4) 0.92211(4) 0.05720(16) Uani 1 1 d . . .
I2 I -0.33934(8) 0.24700(5) 0.80073(7) 0.0964(3) Uani 1 1 d . . .
I3 I 0.63896(7) 1.19012(5) 0.44360(4) 0.07195(19) Uani 1 1 d . . .
I4 I 0.83709(6) 0.98805(5) 0.60963(4) 0.06969(18) Uani 1 1 d . . .

loop_
_atom_site_aniso_label
_atom_site_aniso_U_11
_atom_site_aniso_U_22
_atom_site_aniso_U_33
_atom_site_aniso_U_23
_atom_site_aniso_U_13
_atom_site_aniso_U_12
C1 0.062(4) 0.040(3) 0.043(4) -0.005(3) -0.021(3) 0.007(3)
C2 0.068(5) 0.041(4) 0.064(5) -0.006(3) -0.034(4) 0.003(3)
C3 0.103(7) 0.044(4) 0.073(6) -0.016(4) -0.059(5) 0.006(4)
C4 0.101(6) 0.050(4) 0.049(4) -0.020(3) -0.043(5) 0.030(4)
C5 0.135(9) 0.076(6) 0.047(5) -0.031(4) -0.044(6) 0.037(6)
C6 0.162(12) 0.125(9) 0.040(5) -0.038(6) -0.039(7) 0.083(9)
C7 0.095(7) 0.103(7) 0.038(4) -0.015(5) -0.004(4) 0.029(6)
C8 0.080(5) 0.074(5) 0.032(4) -0.012(3) -0.008(4) 0.020(4)
C9 0.067(5) 0.054(4) 0.029(3) -0.010(3) -0.016(3) 0.018(3)
C10 0.056(4) 0.047(3) 0.031(3) -0.008(3) -0.015(3) 0.007(3)
C11 0.052(4) 0.059(4) 0.027(3) -0.005(3) -0.003(3) -0.010(3)
C12 0.055(5) 0.095(6) 0.050(4) -0.025(4) -0.010(4) -0.003(4)
C13 0.054(5) 0.155(10) 0.065(6) -0.040(6) -0.006(4) -0.025(6)
C14 0.091(7) 0.131(9) 0.047(5) -0.035(5) 0.016(5) -0.064(7)
C15 0.114(8) 0.077(6) 0.048(5) -0.021(4) 0.013(5) -0.048(6)
C16 0.088(6) 0.063(5) 0.031(4) -0.009(3) -0.006(4) -0.015(4)
C17 0.040(3) 0.046(3) 0.039(3) -0.012(3) -0.002(3) -0.007(3)
C18 0.065(5) 0.051(4) 0.034(3) -0.002(3) -0.006(3) -0.013(3)
C19 0.054(4) 0.060(4) 0.056(4) 0.001(4) -0.021(4) 0.006(3)
C20 0.049(4) 0.056(4) 0.043(4) -0.001(3) -0.008(3) 0.002(3)
C21 0.049(4) 0.085(6) 0.073(6) 0.003(5) -0.015(4) 0.018(4)
C22 0.042(4) 0.095(7) 0.085(7) -0.010(5) 0.001(4) 0.009(4)
C23 0.046(4) 0.077(5) 0.054(5) -0.006(4) 0.010(3) -0.003(4)
C24 0.044(4) 0.051(4) 0.043(4) -0.007(3) 0.000(3) -0.005(3)
C25 0.041(3) 0.045(3) 0.034(3) -0.007(3) -0.002(3) -0.002(3)
C26 0.038(3) 0.040(3) 0.033(3) -0.007(2) -0.004(2) -0.004(2)
C27 0.034(3) 0.041(3) 0.045(4) -0.005(3) -0.006(3) -0.005(3)
C28 0.065(5) 0.058(4) 0.050(4) -0.003(3) -0.019(4) -0.009(4)
C29 0.068(5) 0.110(8) 0.051(5) 0.017(5) -0.033(4) -0.022(5)
C30 0.060(5) 0.079(6) 0.080(7) 0.026(5) -0.023(5) 0.003(4)
C31 0.077(6) 0.057(5) 0.107(8) 0.001(5) -0.022(6) 0.019(4)
C32 0.063(5) 0.056(4) 0.059(5) -0.010(4) -0.016(4) 0.009(4)
I1 0.0649(3) 0.0596(3) 0.0390(3) -0.0023(2) -0.0010(2) -0.0057(2)
I2 0.0836(5) 0.0728(4) 0.1376(7) -0.0051(4) -0.0444(4) -0.0246(3)
I3 0.0894(4) 0.0780(4) 0.0384(3) 0.0067(2) -0.0048(2) -0.0239(3)
I4 0.0441(3) 0.0818(4) 0.0674(4) -0.0062(3) 0.0121(2) -0.0034(2)

loop_
_atom_type_symbol
_atom_type_description
_atom_type_scat_dispersion_real
_atom_type_scat_dispersion_imag
_atom_type_scat_source
C C 0.0033 0.0016 'International Tables Vol C Tables 4.2.6.8 and 6.1.1.4'
H H 0.0000 0.0000 'International Tables Vol C Tables 4.2.6.8 and 6.1.1.4'
I I -0.4742 1.8119 'International Tables Vol C Tables 4.2.6.8 and 6.1.1.4'

loop_
_geom_angle_atom_site_label_1
_geom_angle_atom_site_label_2
_geom_angle_atom_site_label_3
_geom_angle
_geom_angle_site_symmetry_1
_geom_angle_site_symmetry_3
_geom_angle_publ_flag
C10 C1 C2 120.4(7) . . ?
C10 C1 I1 119.4(5) . . ?
C2 C1 I1 120.2(5) . . ?
C3 C2 C1 120.6(8) . . ?
C3 C2 I2 117.1(6) . . ?
C1 C2 I2 122.3(6) . . ?
C2 C3 C4 121.2(7) . . ?
C2 C3 H3 119.4 . . ?
C4 C3 H3 119.4 . . ?
C5 C4 C3 122.0(9) . . ?
C5 C4 C9 118.7(9) . . ?
C3 C4 C9 119.3(7) . . ?
C6 C5 C4 120.3(9) . . ?
C6 C5 H5 119.8 . . ?
C4 C5 H5 119.8 . . ?
C5 C6 C7 121.8(8) . . ?
C5 C6 H6 119.1 . . ?
C7 C6 H6 119.1 . . ?
C8 C7 C6 118.2(10) . . ?
C8 C7 H7 120.9 . . ?
C6 C7 H7 120.9 . . ?
C7 C8 C9 122.0(9) . . ?
C7 C8 H8 119.0 . . ?
C9 C8 H8 119.0 . . ?
C8 C9 C4 119.0(7) . . ?
C8 C9 C10 122.4(7) . . ?
C4 C9 C10 118.6(7) . . ?
C1 C10 C9 119.9(6) . . ?
C1 C10 C11 121.8(6) . . ?
C9 C10 C11 118.3(6) . . ?
C12 C11 C16 119.8(7) . . ?
C12 C11 C10 120.5(7) . . ?
C16 C11 C10 119.6(6) . . ?
C11 C12 C13 118.4(9) . . ?
C11 C12 H12 120.8 . . ?
C13 C12 H12 120.8 . . ?
C14 C13 C12 120.9(9) . . ?
C14 C13 H13 119.5 . . ?
C12 C13 H13 119.5 . . ?
C13 C14 C15 120.1(9) . . ?
C13 C14 H14 120.0 . . ?
C15 C14 H14 120.0 . . ?
C14 C15 C16 120.6(10) . . ?
C14 C15 H15 119.7 . . ?
C16 C15 H15 119.7 . . ?
C15 C16 C11 120.2(9) . . ?
C15 C16 H16 119.9 . . ?
C11 C16 H16 119.9 . . ?
C26 C17 C18 121.2(6) . . ?
C26 C17 I4 118.3(5) . . ?
C18 C17 I4 120.4(5) . . ?
C19 C18 C17 120.2(6) . . ?
C19 C18 I3 116.7(5) . . ?
C17 C18 I3 123.0(5) . . ?
C18 C19 C20 120.4(6) . . ?
C18 C19 H19 119.8 . . ?
C20 C19 H19 119.8 . . ?
C19 C20 C21 122.4(7) . . ?
C19 C20 C25 120.6(6) . . ?
C21 C20 C25 117.0(6) . . ?
C22 C21 C20 123.3(7) . . ?
C22 C21 H21 118.4 . . ?
C20 C21 H21 118.4 . . ?
C21 C22 C23 119.5(7) . . ?
C21 C22 H22 120.2 . . ?
C23 C22 H22 120.2 . . ?
C24 C23 C22 120.4(7) . . ?
C24 C23 H23 119.8 . . ?
C22 C23 H23 119.8 . . ?
C23 C24 C25 121.1(7) . . ?
C23 C24 H24 119.5 . . ?
C25 C24 H24 119.5 . . ?
C24 C25 C20 118.7(6) . . ?
C24 C25 C26 122.8(6) . . ?
C20 C25 C26 118.4(6) . . ?
C17 C26 C25 119.0(5) . . ?
C17 C26 C27 122.5(6) . . ?
C25 C26 C27 118.4(5) . . ?
C32 C27 C28 119.8(6) . . ?
C32 C27 C26 119.7(6) . . ?
C28 C27 C26 120.5(6) . . ?
C27 C28 C29 117.8(8) . . ?
C27 C28 H28 121.1 . . ?
C29 C28 H28 121.1 . . ?
C30 C29 C28 120.9(8) . . ?
C30 C29 H29 119.5 . . ?
C28 C29 H29 119.5 . . ?
C29 C30 C31 121.2(8) . . ?
C29 C30 H30 119.4 . . ?
C31 C30 H30 119.4 . . ?
C30 C31 C32 119.1(9) . . ?
C30 C31 H31 120.5 . . ?
C32 C31 H31 120.5 . . ?
C27 C32 C31 121.1(8) . . ?
C27 C32 H32 119.4 . . ?
C31 C32 H32 119.4 . . ?

loop_
_geom_bond_atom_site_label_1
_geom_bond_atom_site_label_2
_geom_bond_distance
_geom_bond_site_symmetry_2
_geom_bond_publ_flag
C1 C10 1.368(10) . ?
C1 C2 1.411(9) . ?
C1 I1 2.099(7) . ?
C2 C3 1.339(12) . ?
C2 I2 2.111(8) . ?
C3 C4 1.407(13) . ?
C3 H3 0.9300 . ?
C4 C5 1.406(12) . ?
C4 C9 1.414(11) . ?
C5 C6 1.363(17) . ?
C5 H5 0.9300 . ?
C6 C7 1.406(16) . ?
C6 H6 0.9300 . ?
C7 C8 1.369(10) . ?
C7 H7 0.9300 . ?
C8 C9 1.401(11) . ?
C8 H8 0.9300 . ?
C9 C10 1.426(9) . ?
C10 C11 1.497(9) . ?
C11 C12 1.375(10) . ?
C11 C16 1.384(10) . ?
C12 C13 1.406(12) . ?
C12 H12 0.9300 . ?
C13 C14 1.354(15) . ?
C13 H13 0.9300 . ?
C14 C15 1.356(15) . ?
C14 H14 0.9300 . ?
C15 C16 1.371(11) . ?
C15 H15 0.9300 . ?
C16 H16 0.9300 . ?
C17 C26 1.383(8) . ?
C17 C18 1.413(10) . ?
C17 I4 2.103(6) . ?
C18 C19 1.367(10) . ?
C18 I3 2.102(6) . ?
C19 C20 1.393(10) . ?
C19 H19 0.9300 . ?
C20 C21 1.409(10) . ?
C20 C25 1.428(9) . ?
C21 C22 1.326(12) . ?
C21 H21 0.9300 . ?
C22 C23 1.400(12) . ?
C22 H22 0.9300 . ?
C23 C24 1.358(10) . ?
C23 H23 0.9300 . ?
C24 C25 1.402(9) . ?
C24 H24 0.9300 . ?
C25 C26 1.431(8) . ?
C26 C27 1.485(8) . ?
C27 C32 1.364(10) . ?
C27 C28 1.373(10) . ?
C28 C29 1.420(11) . ?
C28 H28 0.9300 . ?
C29 C30 1.325(14) . ?
C29 H29 0.9300 . ?
C30 C31 1.359(14) . ?
C30 H30 0.9300 . ?
C31 C32 1.376(11) . ?
C31 H31 0.9300 . ?
C32 H32 0.9300 . ?

loop_
_geom_torsion_atom_site_label_1
_geom_torsion_atom_site_label_2
_geom_torsion_atom_site_label_3
_geom_torsion_atom_site_label_4
_geom_torsion
_geom_torsion_site_symmetry_1
_geom_torsion_site_symmetry_2
_geom_torsion_site_symmetry_3
_geom_torsion_site_symmetry_4
_geom_torsion_publ_flag
C10 C1 C2 C3 2.5(10) . . . . ?
I1 C1 C2 C3 -175.4(5) . . . . ?
C10 C1 C2 I2 -176.5(5) . . . . ?
I1 C1 C2 I2 5.6(7) . . . . ?
C1 C2 C3 C4 -0.2(11) . . . . ?
I2 C2 C3 C4 178.9(5) . . . . ?
C2 C3 C4 C5 178.1(7) . . . . ?
C2 C3 C4 C9 -1.9(11) . . . . ?
C3 C4 C5 C6 177.6(8) . . . . ?
C9 C4 C5 C6 -2.4(12) . . . . ?
C4 C5 C6 C7 0.8(14) . . . . ?
C5 C6 C7 C8 0.4(14) . . . . ?
C6 C7 C8 C9 0.1(12) . . . . ?
C7 C8 C9 C4 -1.7(11) . . . . ?
C7 C8 C9 C10 179.5(7) . . . . ?
C5 C4 C9 C8 2.8(10) . . . . ?
C3 C4 C9 C8 -177.2(6) . . . . ?
C5 C4 C9 C10 -178.3(6) . . . . ?
C3 C4 C9 C10 1.6(10) . . . . ?
C2 C1 C10 C9 -2.7(9) . . . . ?
I1 C1 C10 C9 175.2(4) . . . . ?
C2 C1 C10 C11 176.5(6) . . . . ?
I1 C1 C10 C11 -5.6(8) . . . . ?
C8 C9 C10 C1 179.5(6) . . . . ?
C4 C9 C10 C1 0.6(9) . . . . ?
C8 C9 C10 C11 0.2(10) . . . . ?
C4 C9 C10 C11 -178.6(6) . . . . ?
C1 C10 C11 C12 105.1(8) . . . . ?
C9 C10 C11 C12 -75.6(8) . . . . ?
C1 C10 C11 C16 -75.4(8) . . . . ?
C9 C10 C11 C16 103.9(7) . . . . ?
C16 C11 C12 C13 -0.6(11) . . . . ?
C10 C11 C12 C13 178.9(7) . . . . ?
C11 C12 C13 C14 1.1(13) . . . . ?
C12 C13 C14 C15 -1.2(14) . . . . ?
C13 C14 C15 C16 0.7(13) . . . . ?
C14 C15 C16 C11 -0.2(12) . . . . ?
C12 C11 C16 C15 0.2(10) . . . . ?
C10 C11 C16 C15 -179.3(6) . . . . ?
C26 C17 C18 C19 -1.5(10) . . . . ?
I4 C17 C18 C19 -179.9(5) . . . . ?
C26 C17 C18 I3 178.2(5) . . . . ?
I4 C17 C18 I3 -0.2(8) . . . . ?
C17 C18 C19 C20 -1.0(11) . . . . ?
I3 C18 C19 C20 179.2(6) . . . . ?
C18 C19 C20 C21 -176.6(8) . . . . ?
C18 C19 C20 C25 1.5(11) . . . . ?
C19 C20 C21 C22 176.7(9) . . . . ?
C25 C20 C21 C22 -1.4(14) . . . . ?
C20 C21 C22 C23 1.4(16) . . . . ?
C21 C22 C23 C24 -0.1(14) . . . . ?
C22 C23 C24 C25 -1.1(12) . . . . ?
C23 C24 C25 C20 0.9(10) . . . . ?
C23 C24 C25 C26 -177.5(7) . . . . ?
C19 C20 C25 C24 -177.9(7) . . . . ?
C21 C20 C25 C24 0.3(10) . . . . ?
C19 C20 C25 C26 0.6(10) . . . . ?
C21 C20 C25 C26 178.8(7) . . . . ?
C18 C17 C26 C25 3.5(9) . . . . ?
I4 C17 C26 C25 -178.0(4) . . . . ?
C18 C17 C26 C27 -179.3(6) . . . . ?
I4 C17 C26 C27 -0.8(8) . . . . ?
C24 C25 C26 C17 175.4(6) . . . . ?
C20 C25 C26 C17 -3.0(9) . . . . ?
C24 C25 C26 C27 -1.9(9) . . . . ?
C20 C25 C26 C27 179.7(6) . . . . ?
C17 C26 C27 C32 -77.1(8) . . . . ?
C25 C26 C27 C32 100.2(8) . . . . ?
C17 C26 C27 C28 104.0(8) . . . . ?
C25 C26 C27 C28 -78.8(8) . . . . ?
C32 C27 C28 C29 0.0(11) . . . . ?
C26 C27 C28 C29 179.0(7) . . . . ?
C27 C28 C29 C30 -0.4(12) . . . . ?
C28 C29 C30 C31 -0.2(14) . . . . ?
C29 C30 C31 C32 1.1(15) . . . . ?
C28 C27 C32 C31 0.9(12) . . . . ?
C26 C27 C32 C31 -178.1(7) . . . . ?
C30 C31 C32 C27 -1.5(14) . . . . ?
